data_2234233
loop_
_publ_author_name
'Asiri, Abdullah M.'
'Faidallah, Hassan M.'
'Sobahi, Tariq R.'
'Ng, Seik Weng'
'Tiekink, Edward R. T.'

_publ_section_title
;
 (4<i>Z</i>)-4-Benzylidene-2-phenyl-1,3-oxazol-5(4<i>H</i>)-one
;
_journal_coeditor_code HB6681
_journal_issue 4
_journal_name_full 'Acta Crystallographica Section E'
_journal_page_first o1154
_journal_paper_doi 10.1107/S1600536812011579
_journal_volume 68
_journal_year 2012
_chemical_formula_iupac 'C17 H13 N O2'
_chemical_formula_moiety 'C17 H13 N O2'
_chemical_formula_sum 'C17 H13 N O2'
_chemical_formula_weight 263.28
_chemical_name_systematic
;
(4<i>Z</i>)-4-Benzylidene-2-phenyl-1,3-oxazol-5(4<i>H</i>)-one
;
_space_group_IT_number 61
_symmetry_cell_setting orthorhombic
_symmetry_space_group_name_Hall '-P 2ac 2ab'
_symmetry_space_group_name_H-M 'P b c a'
_atom_sites_solution_hydrogens geom
_atom_sites_solution_primary direct
_atom_sites_solution_secondary difmap
_audit_creation_method SHELXL-97
_cell_angle_alpha 90.00
_cell_angle_beta 90.00
_cell_angle_gamma 90.00
_cell_formula_units_Z 8
_cell_length_a 12.0827(6)
_cell_length_b 7.7848(3)
_cell_length_c 27.6527(16)
_cell_measurement_reflns_used 2443
_cell_measurement_temperature 100(2)
_cell_measurement_theta_max 27.5021
_cell_measurement_theta_min 2.6111
_cell_volume 2601.1(2)
_computing_cell_refinement 'CrysAlis PRO (Agilent, 2011)'
_computing_data_collection 'CrysAlis PRO (Agilent, 2011)'
_computing_data_reduction 'CrysAlis PRO (Agilent, 2011)'
_computing_molecular_graphics 'ORTEP-3 (Farrugia, 1997) and DIAMOND (Brandenburg, 2006)'
_computing_publication_material 'publCIF (Westrip, 2010)'
_computing_structure_refinement 'SHELXL97 (Sheldrick, 2008)'
_computing_structure_solution 'SHELXS97 (Sheldrick, 2008)'
_diffrn_ambient_temperature 100(2)
_diffrn_detector_area_resol_mean 10.4041
_diffrn_measured_fraction_theta_full 0.994
_diffrn_measured_fraction_theta_max 0.994
_diffrn_measurement_device_type 'Agilent SuperNova Dual diffractometer with an Atlas detector'
_diffrn_measurement_method '\w scan'
_diffrn_radiation_monochromator Mirror
_diffrn_radiation_source 'SuperNova (Mo) X-ray Source'
_diffrn_radiation_type MoK\a
_diffrn_radiation_wavelength 0.71073
_diffrn_reflns_av_R_equivalents 0.0325
_diffrn_reflns_av_sigmaI/netI 0.0493
_diffrn_reflns_limit_h_max 9
_diffrn_reflns_limit_h_min -15
_diffrn_reflns_limit_k_max 10
_diffrn_reflns_limit_k_min -7
_diffrn_reflns_limit_l_max 20
_diffrn_reflns_limit_l_min -36
_diffrn_reflns_number 7121
_diffrn_reflns_theta_full 27.56
_diffrn_reflns_theta_max 27.56
_diffrn_reflns_theta_min 2.95
_diffrn_standards_decay_% 0
_diffrn_standards_interval_count 0
_diffrn_standards_interval_time 0
_diffrn_standards_number 0
_exptl_absorpt_coefficient_mu 0.089
_exptl_absorpt_correction_T_max 0.9825
_exptl_absorpt_correction_T_min 0.9739
_exptl_absorpt_correction_type multi-scan
_exptl_absorpt_process_details '(CrysAlis PRO; Agilent, 2011)'
_exptl_crystal_colour yellow
_exptl_crystal_density_diffrn 1.345
_exptl_crystal_density_method 'not measured'
_exptl_crystal_description polyhedron
_exptl_crystal_F_000 1104
_exptl_crystal_size_max 0.30
_exptl_crystal_size_mid 0.25
_exptl_crystal_size_min 0.20
_refine_diff_density_max 0.217
_refine_diff_density_min -0.242
_refine_ls_extinction_method none
_refine_ls_goodness_of_fit_ref 1.033
_refine_ls_hydrogen_treatment constr
_refine_ls_matrix_type full
_refine_ls_number_parameters 182
_refine_ls_number_reflns 2990
_refine_ls_number_restraints 0
_refine_ls_restrained_S_all 1.033
_refine_ls_R_factor_all 0.0684
_refine_ls_R_factor_gt 0.0438
_refine_ls_shift/su_max 0.001
_refine_ls_shift/su_mean 0.000
_refine_ls_structure_factor_coef Fsqd
_refine_ls_weighting_details 'calc w=1/[\s^2^(Fo^2^)+(0.0430P)^2^+0.6059P] where P=(Fo^2^+2Fc^2^)/3'
_refine_ls_weighting_scheme calc
_refine_ls_wR_factor_gt 0.0934
_refine_ls_wR_factor_ref 0.1088
_reflns_number_gt 2206
_reflns_number_total 2990
_reflns_threshold_expression I>2\s(I)
_cod_data_source_file hb6681.cif
_cod_data_source_block I
_cod_database_code 2234233
_cod_database_fobs_code 2234233

loop_
_symmetry_equiv_pos_as_xyz
'x, y, z'
'-x+1/2, -y, z+1/2'
'-x, y+1/2, -z+1/2'
'x+1/2, -y+1/2, -z'
'-x, -y, -z'
'x-1/2, y, -z-1/2'
'x, -y-1/2, z-1/2'
'-x-1/2, y-1/2, z'

loop_
_atom_site_type_symbol
_atom_site_label
_atom_site_fract_x
_atom_site_fract_y
_atom_site_fract_z
_atom_site_U_iso_or_equiv
_atom_site_adp_type
_atom_site_calc_flag
_atom_site_refinement_flags
_atom_site_occupancy
_atom_site_symmetry_multiplicity
O O1 0.70006(8) 0.51990(13) 0.55832(4) 0.0199(3) Uani d . 1 1
O O2 0.76383(9) 0.68781(14) 0.61933(4) 0.0270(3) Uani d . 1 1
N N1 0.53733(10) 0.42459(15) 0.58986(4) 0.0174(3) Uani d . 1 1
C C1 0.60411(12) 0.42309(18) 0.55339(6) 0.0176(3) Uani d . 1 1
C C2 0.69316(13) 0.59344(19) 0.60408(6) 0.0197(3) Uani d . 1 1
C C3 0.58820(12) 0.52949(18) 0.62455(6) 0.0176(3) Uani d . 1 1
C C4 0.55689(12) 0.56871(18) 0.67001(6) 0.0186(3) Uani d . 1 1
H H4 0.6050 0.6445 0.6868 0.022 Uiso calc R 1 1
C C5 0.46027(12) 0.51218(18) 0.69718(6) 0.0176(3) Uani d . 1 1
C C6 0.44944(13) 0.5668(2) 0.74539(6) 0.0220(4) Uani d . 1 1
H H6 0.5037 0.6409 0.7590 0.026 Uiso calc R 1 1
C C7 0.36046(14) 0.51376(19) 0.77344(6) 0.0238(4) Uani d . 1 1
H H7 0.3538 0.5520 0.8059 0.029 Uiso calc R 1 1
C C8 0.28135(14) 0.40496(19) 0.75395(6) 0.0233(4) Uani d . 1 1
H H8 0.2205 0.3683 0.7731 0.028 Uiso calc R 1 1
C C9 0.29095(13) 0.3493(2) 0.70625(6) 0.0226(4) Uani d . 1 1
H H9 0.2368 0.2741 0.6931 0.027 Uiso calc R 1 1
C C10 0.37888(12) 0.40289(19) 0.67789(6) 0.0200(3) Uani d . 1 1
H H10 0.3842 0.3656 0.6453 0.024 Uiso calc R 1 1
C C11 0.59187(12) 0.32991(18) 0.50822(5) 0.0169(3) Uani d . 1 1
C C12 0.67737(13) 0.3232(2) 0.47430(6) 0.0221(4) Uani d . 1 1
H H12 0.7441 0.3847 0.4799 0.027 Uiso calc R 1 1
C C13 0.66513(13) 0.2269(2) 0.43248(6) 0.0249(4) Uani d . 1 1
H H13 0.7241 0.2222 0.4098 0.030 Uiso calc R 1 1
C C14 0.56739(13) 0.13662(19) 0.42313(6) 0.0216(3) Uani d . 1 1
C C15 0.48133(13) 0.14847(19) 0.45658(6) 0.0211(3) Uani d . 1 1
H H15 0.4136 0.0906 0.4504 0.025 Uiso calc R 1 1
C C16 0.49287(12) 0.24313(18) 0.49867(6) 0.0195(3) Uani d . 1 1
H H16 0.4335 0.2491 0.5211 0.023 Uiso calc R 1 1
C C17 0.55537(15) 0.0289(2) 0.37818(6) 0.0292(4) Uani d . 1 1
H H17A 0.5060 -0.0682 0.3848 0.044 Uiso calc R 1 1
H H17B 0.6282 -0.0144 0.3684 0.044 Uiso calc R 1 1
H H17C 0.5241 0.0990 0.3521 0.044 Uiso calc R 1 1

loop_
_atom_site_aniso_label
_atom_site_aniso_U_11
_atom_site_aniso_U_22
_atom_site_aniso_U_33
_atom_site_aniso_U_12
_atom_site_aniso_U_13
_atom_site_aniso_U_23
O1 0.0168(5) 0.0235(5) 0.0194(6) -0.0029(4) -0.0007(4) 0.0022(5)
O2 0.0260(6) 0.0308(6) 0.0242(6) -0.0105(5) -0.0044(5) 0.0035(5)
N1 0.0182(6) 0.0171(6) 0.0168(7) 0.0012(5) -0.0021(5) 0.0014(5)
C1 0.0160(7) 0.0164(7) 0.0204(8) 0.0007(6) -0.0025(6) 0.0053(6)
C2 0.0216(8) 0.0197(7) 0.0176(8) -0.0005(7) -0.0043(6) 0.0046(6)
C3 0.0181(7) 0.0154(7) 0.0193(8) -0.0001(6) -0.0042(6) 0.0030(6)
C4 0.0189(7) 0.0167(7) 0.0201(8) 0.0004(6) -0.0050(6) 0.0000(6)
C5 0.0197(7) 0.0149(7) 0.0182(8) 0.0029(6) -0.0014(6) 0.0019(6)
C6 0.0249(8) 0.0205(7) 0.0207(8) 0.0017(7) -0.0030(7) -0.0012(7)
C7 0.0315(9) 0.0230(8) 0.0167(8) 0.0075(7) 0.0003(7) 0.0002(7)
C8 0.0242(8) 0.0223(8) 0.0232(9) 0.0035(7) 0.0051(7) 0.0045(7)
C9 0.0225(8) 0.0201(8) 0.0251(9) -0.0020(7) 0.0002(7) -0.0004(7)
C10 0.0214(8) 0.0202(7) 0.0184(8) 0.0012(6) -0.0004(6) -0.0010(6)
C11 0.0181(7) 0.0166(7) 0.0159(8) 0.0037(6) -0.0004(6) 0.0032(6)
C12 0.0192(7) 0.0249(8) 0.0222(9) 0.0008(7) 0.0001(7) 0.0015(7)
C13 0.0250(8) 0.0293(8) 0.0203(9) 0.0052(7) 0.0049(7) 0.0001(7)
C14 0.0294(8) 0.0164(7) 0.0189(8) 0.0036(7) -0.0019(7) 0.0030(6)
C15 0.0230(8) 0.0180(7) 0.0225(8) -0.0012(6) -0.0030(7) 0.0028(6)
C16 0.0199(8) 0.0185(7) 0.0202(8) 0.0013(7) 0.0006(6) 0.0044(6)
C17 0.0386(10) 0.0238(8) 0.0253(9) 0.0016(8) -0.0009(8) -0.0033(7)

loop_
_atom_type_symbol
_atom_type_description
_atom_type_scat_dispersion_real
_atom_type_scat_dispersion_imag
_atom_type_scat_source
C C 0.0033 0.0016 'International Tables Vol C Tables 4.2.6.8 and 6.1.1.4'
H H 0.0000 0.0000 'International Tables Vol C Tables 4.2.6.8 and 6.1.1.4'
N N 0.0061 0.0033 'International Tables Vol C Tables 4.2.6.8 and 6.1.1.4'
O O 0.0106 0.0060 'International Tables Vol C Tables 4.2.6.8 and 6.1.1.4'

loop_
_geom_angle_atom_site_label_1
_geom_angle_atom_site_label_2
_geom_angle_atom_site_label_3
_geom_angle
C2 O1 C1 105.22(11)
C1 N1 C3 105.41(12)
N1 C1 O1 116.08(13)
N1 C1 C11 127.78(14)
O1 C1 C11 116.13(13)
O2 C2 O1 121.84(14)
O2 C2 C3 133.00(15)
O1 C2 C3 105.16(12)
C4 C3 N1 130.33(14)
C4 C3 C2 121.51(14)
N1 C3 C2 108.12(13)
C3 C4 C5 129.62(14)
C3 C4 H4 115.2
C5 C4 H4 115.2
C10 C5 C6 118.55(14)
C10 C5 C4 123.23(14)
C6 C5 C4 118.21(14)
C7 C6 C5 120.80(15)
C7 C6 H6 119.6
C5 C6 H6 119.6
C8 C7 C6 119.90(15)
C8 C7 H7 120.1
C6 C7 H7 120.1
C7 C8 C9 120.05(15)
C7 C8 H8 120.0
C9 C8 H8 120.0
C10 C9 C8 120.41(15)
C10 C9 H9 119.8
C8 C9 H9 119.8
C9 C10 C5 120.29(15)
C9 C10 H10 119.9
C5 C10 H10 119.9
C12 C11 C16 119.18(14)
C12 C11 C1 121.42(14)
C16 C11 C1 119.39(13)
C13 C12 C11 120.13(15)
C13 C12 H12 119.9
C11 C12 H12 119.9
C12 C13 C14 121.08(15)
C12 C13 H13 119.5
C14 C13 H13 119.5
C15 C14 C13 118.27(15)
C15 C14 C17 120.80(15)
C13 C14 C17 120.93(15)
C16 C15 C14 121.17(15)
C16 C15 H15 119.4
C14 C15 H15 119.4
C15 C16 C11 120.13(14)
C15 C16 H16 119.9
C11 C16 H16 119.9
C14 C17 H17A 109.5
C14 C17 H17B 109.5
H17A C17 H17B 109.5
C14 C17 H17C 109.5
H17A C17 H17C 109.5
H17B C17 H17C 109.5

loop_
_geom_bond_atom_site_label_1
_geom_bond_atom_site_label_2
_geom_bond_distance
O1 C2 1.3913(19)
O1 C1 1.3895(18)
O2 C2 1.2028(18)
N1 C1 1.2915(19)
N1 C3 1.4017(19)
C1 C11 1.452(2)
C2 C3 1.475(2)
C3 C4 1.348(2)
C4 C5 1.456(2)
C4 H4 0.9500
C5 C10 1.406(2)
C5 C6 1.405(2)
C6 C7 1.388(2)
C6 H6 0.9500
C7 C8 1.386(2)
C7 H7 0.9500
C8 C9 1.393(2)
C8 H8 0.9500
C9 C10 1.385(2)
C9 H9 0.9500
C10 H10 0.9500
C11 C12 1.396(2)
C11 C16 1.399(2)
C12 C13 1.386(2)
C12 H12 0.9500
C13 C14 1.399(2)
C13 H13 0.9500
C14 C15 1.395(2)
C14 C17 1.507(2)
C15 C16 1.385(2)
C15 H15 0.9500
C16 H16 0.9500
C17 H17A 0.9800
C17 H17B 0.9800
C17 H17C 0.9800

loop_
_geom_hbond_atom_site_label_D
_geom_hbond_atom_site_label_H
_geom_hbond_atom_site_label_A
_geom_hbond_site_symmetry_A
_geom_hbond_distance_DH
_geom_hbond_distance_HA
_geom_hbond_distance_DA
_geom_hbond_angle_DHA
C7 H7 O2 6_557 0.95 2.56 3.463(2) 158
C6 H6 Cg1 4_656 0.95 2.93 3.8311(17) 158
C9 H9 Cg1 7_545 0.95 2.92 3.6532(17) 135

loop_
_geom_torsion_atom_site_label_1
_geom_torsion_atom_site_label_2
_geom_torsion_atom_site_label_3
_geom_torsion_atom_site_label_4
_geom_torsion
C3 N1 C1 O1 -0.47(16)
C3 N1 C1 C11 178.31(14)
C2 O1 C1 N1 -0.24(16)
C2 O1 C1 C11 -179.16(12)
C1 O1 C2 O2 -179.03(14)
C1 O1 C2 C3 0.80(14)
C1 N1 C3 C4 -176.66(15)
C1 N1 C3 C2 0.95(15)
O2 C2 C3 C4 -3.4(3)
O1 C2 C3 C4 176.76(13)
O2 C2 C3 N1 178.70(16)
O1 C2 C3 N1 -1.10(15)
N1 C3 C4 C5 0.6(3)
C2 C3 C4 C5 -176.76(14)
C3 C4 C5 C10 -1.3(2)
C3 C4 C5 C6 177.19(15)
C10 C5 C6 C7 0.1(2)
C4 C5 C6 C7 -178.48(14)
C5 C6 C7 C8 0.3(2)
C6 C7 C8 C9 -0.2(2)
C7 C8 C9 C10 -0.4(2)
C8 C9 C10 C5 0.9(2)
C6 C5 C10 C9 -0.7(2)
C4 C5 C10 C9 177.79(14)
N1 C1 C11 C12 -171.85(15)
O1 C1 C11 C12 6.9(2)
N1 C1 C11 C16 7.3(2)
O1 C1 C11 C16 -173.88(12)
C16 C11 C12 C13 -2.1(2)
C1 C11 C12 C13 177.12(14)
C11 C12 C13 C14 0.7(2)
C12 C13 C14 C15 1.2(2)
C12 C13 C14 C17 -178.58(14)
C13 C14 C15 C16 -1.7(2)
C17 C14 C15 C16 178.08(14)
C14 C15 C16 C11 0.3(2)
C12 C11 C16 C15 1.6(2)
C1 C11 C16 C15 -177.63(13)

loop_
_cod_related_entry_id
_cod_related_entry_database
_cod_related_entry_code
1 ChemSpider 1267693
